data_4083068
loop_
_publ_author_name
'Arzumanyan, Ashot V.'
'Novikov, Roman A.'
'Terent&#x2019;ev, Alexander O.'
'Platonov, Maxim M.'
'Lakhtin, Valentin G.'
'Arkhipov, Dmitry E.'
'Korlyukov, Alexander A.'
'Chernyshev, Vladimir V.'
'Fitch, Andrew N.'
'Zdvizhkov, Alexander T.'
'Krylov, Igor B.'
'Tomilov, Yury V.'
'Nikishin, Gennady I.'

_publ_section_title
;
 Nature Chooses Rings: Synthesis of Silicon-Containing Macrocyclic
 Peroxides
;
_journal_issue 9
_journal_name_full Organometallics
_journal_page_first 2230
_journal_paper_doi 10.1021/om500095x
_journal_volume 33
_journal_year 2014
_chemical_formula_moiety 'C20 H40 O6 Si2'
_chemical_formula_sum 'C20 H40 O6 Si2'
_chemical_formula_weight 432.70
_chemical_name_systematic
; 
 ? 
;
_space_group_IT_number 2
_symmetry_cell_setting triclinic
_symmetry_space_group_name_Hall '-P 1'
_symmetry_space_group_name_H-M 'P -1'
_atom_sites_solution_hydrogens geom
_atom_sites_solution_primary direct
_atom_sites_solution_secondary difmap
_audit_creation_method SHELXL-97
_cell_angle_alpha 106.4820(10)
_cell_angle_beta 91.5770(10)
_cell_angle_gamma 90.6480(10)
_cell_formula_units_Z 2
_cell_length_a 9.6887(4)
_cell_length_b 10.2615(4)
_cell_length_c 12.4452(5)
_cell_measurement_reflns_used 6129
_cell_measurement_temperature 100(2)
_cell_measurement_theta_max 31.14
_cell_measurement_theta_min 2.67
_cell_volume 1185.78(8)
_computing_cell_refinement 'APEX2 (Bruker, 2005)'
_computing_data_collection 'APEX2 (Bruker, 2005)'
_computing_data_reduction 'APEX2 (Bruker, 2005)'
_computing_molecular_graphics 'SHELXTL ver. 5.1 (Sheldrick, 1998)'
_computing_publication_material 'SHELXTL ver. 5.1 (Sheldrick, 1998)'
_computing_structure_refinement 'SHELXTL ver. 5.1 (Sheldrick, 1998)'
_computing_structure_solution 'SHELXTL ver. 5.1 (Sheldrick, 1998)'
_diffrn_ambient_temperature 100(2)
_diffrn_measured_fraction_theta_full 0.991
_diffrn_measured_fraction_theta_max 0.991
_diffrn_measurement_device_type 'Bruker APEX II CCD area detector'
_diffrn_measurement_method '\f and \w scans'
_diffrn_radiation_monochromator graphite
_diffrn_radiation_source 'fine-focus sealed tube'
_diffrn_radiation_type MoK\a
_diffrn_radiation_wavelength 0.71073
_diffrn_reflns_av_R_equivalents 0.0219
_diffrn_reflns_av_sigmaI/netI 0.0332
_diffrn_reflns_limit_h_max 14
_diffrn_reflns_limit_h_min -14
_diffrn_reflns_limit_k_max 14
_diffrn_reflns_limit_k_min -14
_diffrn_reflns_limit_l_max 18
_diffrn_reflns_limit_l_min -18
_diffrn_reflns_number 16462
_diffrn_reflns_theta_full 31.22
_diffrn_reflns_theta_max 31.22
_diffrn_reflns_theta_min 1.71
_exptl_absorpt_coefficient_mu 0.180
_exptl_absorpt_correction_T_max 0.9822
_exptl_absorpt_correction_T_min 0.9631
_exptl_absorpt_correction_type multi-scan
_exptl_absorpt_process_details 'APEX2 (Bruker, 2005)'
_exptl_crystal_colour colorless
_exptl_crystal_density_diffrn 1.212
_exptl_crystal_density_method 'not measured'
_exptl_crystal_description prism
_exptl_crystal_F_000 472
_exptl_crystal_size_max 0.21
_exptl_crystal_size_mid 0.15
_exptl_crystal_size_min 0.10
_refine_diff_density_max 0.454
_refine_diff_density_min -0.254
_refine_diff_density_rms 0.052
_refine_ls_extinction_method none
_refine_ls_goodness_of_fit_ref 1.008
_refine_ls_hydrogen_treatment constr
_refine_ls_matrix_type full
_refine_ls_number_parameters 257
_refine_ls_number_reflns 7609
_refine_ls_number_restraints 0
_refine_ls_restrained_S_all 1.008
_refine_ls_R_factor_all 0.0491
_refine_ls_R_factor_gt 0.0365
_refine_ls_shift/su_max 0.000
_refine_ls_shift/su_mean 0.000
_refine_ls_structure_factor_coef Fsqd
_refine_ls_weighting_details 'calc w=1/[\s^2^(Fo^2^)+(0.0432P)^2^+0.3358P] where P=(Fo^2^+2Fc^2^)/3'
_refine_ls_weighting_scheme calc
_refine_ls_wR_factor_gt 0.0869
_refine_ls_wR_factor_ref 0.0942
_reflns_number_gt 6177
_reflns_number_total 7609
_reflns_threshold_expression I>2u(I)
_cod_data_source_file om500095x_si_002.cif
_cod_data_source_block 5c
_cod_depositor_comments
;
The following automatic conversions were performed:

'_symmetry_cell_setting' value 'Triclinic' changed to 'triclinic'
according to
/usr/data/users/saulius/crontab/automatic-downloads/rss-feeds/ACS/lib/dictionaries/cif_core.dic
dictionary named 'cif_core.dic' version 2.4.2 from 2011-04-26.

Automatic conversion script
Id: cif_fix_values 2281 2013-09-26 08:29:07Z andrius 

 Adding full bibliography for 4083066--4083069.cif.
;
_cod_database_code 4083068

loop_
_symmetry_equiv_pos_as_xyz
'x, y, z'
'-x, -y, -z'

loop_
_atom_site_label
_atom_site_type_symbol
_atom_site_fract_x
_atom_site_fract_y
_atom_site_fract_z
_atom_site_U_iso_or_equiv
_atom_site_adp_type
_atom_site_occupancy
_atom_site_symmetry_multiplicity
_atom_site_calc_flag
_atom_site_refinement_flags
Si1 Si 0.01957(3) 0.22263(3) 0.13889(2) 0.01458(7) Uani 1 1 d .
Si2 Si 0.44077(3) 0.08263(3) 0.23099(3) 0.01681(7) Uani 1 1 d .
O1 O 0.01298(8) 0.36687(8) 0.24572(6) 0.01655(15) Uani 1 1 d .
O2 O 0.09412(8) 0.46976(8) 0.20935(6) 0.01600(15) Uani 1 1 d .
O3 O 0.29956(8) 0.45965(8) 0.31246(6) 0.01492(15) Uani 1 1 d .
O4 O 0.38856(7) 0.44018(8) 0.21452(6) 0.01489(15) Uani 1 1 d .
O5 O 0.55049(8) 0.31626(8) 0.28748(7) 0.01746(16) Uani 1 1 d .
O6 O 0.54000(8) 0.19427(8) 0.18858(7) 0.01839(16) Uani 1 1 d .
C1 C 0.19850(11) 0.15672(11) 0.12791(9) 0.0164(2) Uani 1 1 d .
H1A H 0.1991 0.0690 0.0685 0.020 Uiso 1 1 calc R
H1B H 0.2597 0.2213 0.1049 0.020 Uiso 1 1 calc R
C2 C 0.25748(11) 0.13562(11) 0.23852(9) 0.0162(2) Uani 1 1 d .
H2A H 0.2006 0.0656 0.2583 0.019 Uiso 1 1 calc R
H2B H 0.2500 0.2215 0.2993 0.019 Uiso 1 1 calc R
C3 C 0.18582(10) 0.54123(10) 0.29897(9) 0.01349(18) Uani 1 1 d .
C4 C 0.22923(11) 0.66385(11) 0.25967(9) 0.0159(2) Uani 1 1 d .
H4A H 0.3212 0.6969 0.2939 0.019 Uiso 1 1 calc R
H4B H 0.2390 0.6333 0.1774 0.019 Uiso 1 1 calc R
C5 C 0.13000(12) 0.78255(11) 0.28794(9) 0.0175(2) Uani 1 1 d .
H5A H 0.0342 0.7458 0.2810 0.021 Uiso 1 1 calc R
H5B H 0.1394 0.8341 0.2322 0.021 Uiso 1 1 calc R
C6 C 0.15338(13) 0.88037(12) 0.40535(10) 0.0211(2) Uani 1 1 d .
H6A H 0.2523 0.9075 0.4152 0.025 Uiso 1 1 calc R
H6B H 0.1000 0.9633 0.4098 0.025 Uiso 1 1 calc R
C7 C 0.11397(12) 0.82637(11) 0.50281(9) 0.0197(2) Uani 1 1 d .
H7A H 0.0123 0.8150 0.5010 0.024 Uiso 1 1 calc R
H7B H 0.1408 0.8957 0.5737 0.024 Uiso 1 1 calc R
C8 C 0.17862(11) 0.69154(11) 0.50446(9) 0.0172(2) Uani 1 1 d .
H8A H 0.2794 0.6976 0.4952 0.021 Uiso 1 1 calc R
H8B H 0.1640 0.6762 0.5784 0.021 Uiso 1 1 calc R
C9 C 0.11828(11) 0.57026(11) 0.41244(9) 0.01501(19) Uani 1 1 d .
H9A H 0.1254 0.4882 0.4389 0.018 Uiso 1 1 calc R
H9B H 0.0189 0.5859 0.4017 0.018 Uiso 1 1 calc R
C10 C 0.52824(10) 0.43565(11) 0.25244(9) 0.01465(19) Uani 1 1 d .
C11 C 0.56507(11) 0.54808(12) 0.36039(9) 0.0180(2) Uani 1 1 d .
H11A H 0.4992 0.6227 0.3666 0.022 Uiso 1 1 calc R
H11B H 0.5505 0.5112 0.4247 0.022 Uiso 1 1 calc R
C12 C 0.71156(12) 0.60878(12) 0.37194(10) 0.0213(2) Uani 1 1 d .
H12A H 0.7349 0.6507 0.4524 0.026 Uiso 1 1 calc R
H12B H 0.7772 0.5346 0.3432 0.026 Uiso 1 1 calc R
C13 C 0.73026(13) 0.71563(12) 0.30928(11) 0.0250(2) Uani 1 1 d .
H13A H 0.6500 0.7764 0.3234 0.030 Uiso 1 1 calc R
H13B H 0.8136 0.7716 0.3408 0.030 Uiso 1 1 calc R
C14 C 0.74452(12) 0.65900(13) 0.18311(11) 0.0244(2) Uani 1 1 d .
H14A H 0.8299 0.6055 0.1690 0.029 Uiso 1 1 calc R
H14B H 0.7556 0.7361 0.1508 0.029 Uiso 1 1 calc R
C15 C 0.62356(12) 0.56898(12) 0.12146(10) 0.0203(2) Uani 1 1 d .
H15A H 0.6349 0.5507 0.0397 0.024 Uiso 1 1 calc R
H15B H 0.5369 0.6194 0.1407 0.024 Uiso 1 1 calc R
C16 C 0.60946(11) 0.43280(11) 0.14868(9) 0.0169(2) Uani 1 1 d .
H16A H 0.5642 0.3660 0.0834 0.020 Uiso 1 1 calc R
H16B H 0.7032 0.3998 0.1586 0.020 Uiso 1 1 calc R
C17 C -0.04323(12) 0.25491(13) 0.00666(10) 0.0225(2) Uani 1 1 d .
H17A H -0.1394 0.2838 0.0142 0.034 Uiso 1 1 calc R
H17B H -0.0374 0.1714 -0.0553 0.034 Uiso 1 1 calc R
H17C H 0.0140 0.3265 -0.0087 0.034 Uiso 1 1 calc R
C18 C -0.10175(12) 0.10953(12) 0.18534(10) 0.0202(2) Uani 1 1 d .
H18A H -0.1906 0.1544 0.2022 0.030 Uiso 1 1 calc R
H18B H -0.0632 0.0904 0.2528 0.030 Uiso 1 1 calc R
H18C H -0.1155 0.0242 0.1256 0.030 Uiso 1 1 calc R
C19 C 0.50943(13) 0.06943(13) 0.36843(11) 0.0253(3) Uani 1 1 d .
H19A H 0.6100 0.0608 0.3660 0.038 Uiso 1 1 calc R
H19B H 0.4684 -0.0107 0.3841 0.038 Uiso 1 1 calc R
H19C H 0.4861 0.1512 0.4276 0.038 Uiso 1 1 calc R
C20 C 0.46293(13) -0.07877(12) 0.11849(11) 0.0254(2) Uani 1 1 d .
H20A H 0.5613 -0.0995 0.1116 0.038 Uiso 1 1 calc R
H20B H 0.4256 -0.0691 0.0472 0.038 Uiso 1 1 calc R
H20C H 0.4135 -0.1528 0.1374 0.038 Uiso 1 1 calc R

loop_
_atom_site_aniso_label
_atom_site_aniso_U_11
_atom_site_aniso_U_22
_atom_site_aniso_U_33
_atom_site_aniso_U_23
_atom_site_aniso_U_13
_atom_site_aniso_U_12
Si1 0.01306(13) 0.01658(14) 0.01274(13) 0.00201(11) -0.00052(10) 0.00055(10)
Si2 0.01526(14) 0.01486(14) 0.02156(16) 0.00723(12) -0.00045(11) 0.00184(11)
O1 0.0158(4) 0.0161(4) 0.0168(4) 0.0029(3) 0.0027(3) -0.0033(3)
O2 0.0168(4) 0.0161(4) 0.0154(4) 0.0052(3) 0.0000(3) -0.0028(3)
O3 0.0130(3) 0.0174(4) 0.0154(4) 0.0057(3) 0.0052(3) 0.0032(3)
O4 0.0115(3) 0.0188(4) 0.0140(3) 0.0037(3) 0.0038(3) 0.0026(3)
O5 0.0196(4) 0.0156(4) 0.0176(4) 0.0055(3) -0.0007(3) 0.0003(3)
O6 0.0192(4) 0.0135(4) 0.0216(4) 0.0032(3) 0.0033(3) 0.0020(3)
C1 0.0157(5) 0.0174(5) 0.0152(5) 0.0031(4) 0.0003(4) 0.0021(4)
C2 0.0160(5) 0.0153(5) 0.0176(5) 0.0055(4) -0.0007(4) -0.0002(4)
C3 0.0123(4) 0.0133(4) 0.0143(4) 0.0031(4) 0.0009(3) 0.0013(3)
C4 0.0163(5) 0.0154(5) 0.0169(5) 0.0061(4) 0.0035(4) 0.0015(4)
C5 0.0187(5) 0.0171(5) 0.0173(5) 0.0059(4) 0.0000(4) 0.0034(4)
C6 0.0263(6) 0.0157(5) 0.0207(5) 0.0039(4) 0.0018(4) 0.0032(4)
C7 0.0229(5) 0.0179(5) 0.0165(5) 0.0016(4) 0.0016(4) 0.0033(4)
C8 0.0181(5) 0.0181(5) 0.0146(5) 0.0033(4) -0.0005(4) 0.0013(4)
C9 0.0141(4) 0.0165(5) 0.0140(5) 0.0035(4) 0.0031(4) 0.0000(4)
C10 0.0119(4) 0.0151(5) 0.0177(5) 0.0058(4) 0.0013(4) 0.0009(3)
C11 0.0170(5) 0.0198(5) 0.0158(5) 0.0027(4) 0.0011(4) -0.0013(4)
C12 0.0155(5) 0.0233(6) 0.0230(6) 0.0036(4) -0.0028(4) 0.0006(4)
C13 0.0185(5) 0.0200(5) 0.0350(7) 0.0055(5) 0.0019(5) -0.0033(4)
C14 0.0186(5) 0.0231(6) 0.0339(7) 0.0118(5) 0.0049(5) -0.0022(4)
C15 0.0174(5) 0.0234(6) 0.0235(6) 0.0118(5) 0.0026(4) 0.0007(4)
C16 0.0155(5) 0.0181(5) 0.0176(5) 0.0056(4) 0.0042(4) 0.0020(4)
C17 0.0217(5) 0.0290(6) 0.0161(5) 0.0052(4) -0.0013(4) 0.0051(5)
C18 0.0178(5) 0.0203(5) 0.0202(5) 0.0020(4) 0.0013(4) -0.0028(4)
C19 0.0226(6) 0.0277(6) 0.0302(6) 0.0161(5) -0.0058(5) -0.0015(5)
C20 0.0253(6) 0.0169(5) 0.0338(7) 0.0063(5) 0.0039(5) 0.0042(4)

loop_
_atom_type_symbol
_atom_type_description
_atom_type_scat_dispersion_real
_atom_type_scat_dispersion_imag
_atom_type_scat_source
C C 0.0033 0.0016 'International Tables Vol C Tables 4.2.6.8 and 6.1.1.4'
H H 0.0000 0.0000 'International Tables Vol C Tables 4.2.6.8 and 6.1.1.4'
O O 0.0106 0.0060 'International Tables Vol C Tables 4.2.6.8 and 6.1.1.4'
Si Si 0.0817 0.0704 'International Tables Vol C Tables 4.2.6.8 and 6.1.1.4'

loop_
_geom_angle_atom_site_label_1
_geom_angle_atom_site_label_2
_geom_angle_atom_site_label_3
_geom_angle
O1 Si1 C17 109.81(5)
O1 Si1 C18 101.33(5)
C17 Si1 C18 111.50(6)
O1 Si1 C1 109.97(5)
C17 Si1 C1 111.94(5)
C18 Si1 C1 111.79(5)
O6 Si2 C19 109.26(5)
O6 Si2 C20 102.66(5)
C19 Si2 C20 111.18(6)
O6 Si2 C2 110.35(5)
C19 Si2 C2 111.72(6)
C20 Si2 C2 111.30(5)
O2 O1 Si1 105.26(5)
C3 O2 O1 109.20(7)
C3 O3 O4 108.68(7)
C10 O4 O3 107.91(7)
C10 O5 O6 109.60(7)
O5 O6 Si2 104.36(6)
C2 C1 Si1 113.50(7)
C2 C1 H1A 108.9
Si1 C1 H1A 108.9
C2 C1 H1B 108.9
Si1 C1 H1B 108.9
H1A C1 H1B 107.7
C1 C2 Si2 113.58(7)
C1 C2 H2A 108.8
Si2 C2 H2A 108.8
C1 C2 H2B 108.8
Si2 C2 H2B 108.8
H2A C2 H2B 107.7
O3 C3 O2 111.43(8)
O3 C3 C9 102.26(8)
O2 C3 C9 111.89(8)
O3 C3 C4 112.80(8)
O2 C3 C4 101.54(8)
C9 C3 C4 117.27(9)
C5 C4 C3 115.04(9)
C5 C4 H4A 108.5
C3 C4 H4A 108.5
C5 C4 H4B 108.5
C3 C4 H4B 108.5
H4A C4 H4B 107.5
C4 C5 C6 114.21(9)
C4 C5 H5A 108.7
C6 C5 H5A 108.7
C4 C5 H5B 108.7
C6 C5 H5B 108.7
H5A C5 H5B 107.6
C7 C6 C5 116.14(10)
C7 C6 H6A 108.3
C5 C6 H6A 108.3
C7 C6 H6B 108.3
C5 C6 H6B 108.3
H6A C6 H6B 107.4
C6 C7 C8 115.61(9)
C6 C7 H7A 108.4
C8 C7 H7A 108.4
C6 C7 H7B 108.4
C8 C7 H7B 108.4
H7A C7 H7B 107.4
C9 C8 C7 112.86(9)
C9 C8 H8A 109.0
C7 C8 H8A 109.0
C9 C8 H8B 109.0
C7 C8 H8B 109.0
H8A C8 H8B 107.8
C3 C9 C8 115.79(9)
C3 C9 H9A 108.3
C8 C9 H9A 108.3
C3 C9 H9B 108.3
C8 C9 H9B 108.3
H9A C9 H9B 107.4
O4 C10 O5 110.81(8)
O4 C10 C16 102.83(8)
O5 C10 C16 111.38(9)
O4 C10 C11 113.01(9)
O5 C10 C11 101.50(8)
C16 C10 C11 117.56(9)
C12 C11 C10 116.85(9)
C12 C11 H11A 108.1
C10 C11 H11A 108.1
C12 C11 H11B 108.1
C10 C11 H11B 108.1
H11A C11 H11B 107.3
C13 C12 C11 113.51(10)
C13 C12 H12A 108.9
C11 C12 H12A 108.9
C13 C12 H12B 108.9
C11 C12 H12B 108.9
H12A C12 H12B 107.7
C14 C13 C12 115.00(10)
C14 C13 H13A 108.5
C12 C13 H13A 108.5
C14 C13 H13B 108.5
C12 C13 H13B 108.5
H13A C13 H13B 107.5
C13 C14 C15 115.09(10)
C13 C14 H14A 108.5
C15 C14 H14A 108.5
C13 C14 H14B 108.5
C15 C14 H14B 108.5
H14A C14 H14B 107.5
C14 C15 C16 114.25(10)
C14 C15 H15A 108.7
C16 C15 H15A 108.7
C14 C15 H15B 108.7
C16 C15 H15B 108.7
H15A C15 H15B 107.6
C10 C16 C15 115.68(9)
C10 C16 H16A 108.4
C15 C16 H16A 108.4
C10 C16 H16B 108.4
C15 C16 H16B 108.4
H16A C16 H16B 107.4
Si1 C17 H17A 109.5
Si1 C17 H17B 109.5
H17A C17 H17B 109.5
Si1 C17 H17C 109.5
H17A C17 H17C 109.5
H17B C17 H17C 109.5
Si1 C18 H18A 109.5
Si1 C18 H18B 109.5
H18A C18 H18B 109.5
Si1 C18 H18C 109.5
H18A C18 H18C 109.5
H18B C18 H18C 109.5
Si2 C19 H19A 109.5
Si2 C19 H19B 109.5
H19A C19 H19B 109.5
Si2 C19 H19C 109.5
H19A C19 H19C 109.5
H19B C19 H19C 109.5
Si2 C20 H20A 109.5
Si2 C20 H20B 109.5
H20A C20 H20B 109.5
Si2 C20 H20C 109.5
H20A C20 H20C 109.5
H20B C20 H20C 109.5

loop_
_geom_bond_atom_site_label_1
_geom_bond_atom_site_label_2
_geom_bond_distance
Si1 O1 1.6890(8)
Si1 C17 1.8565(12)
Si1 C18 1.8574(12)
Si1 C1 1.8624(11)
Si2 O6 1.6916(8)
Si2 C19 1.8594(13)
Si2 C20 1.8596(13)
Si2 C2 1.8601(11)
O1 O2 1.4865(10)
O2 C3 1.4275(13)
O3 C3 1.4261(12)
O3 O4 1.4808(10)
O4 C10 1.4266(12)
O5 C10 1.4287(13)
O5 O6 1.4860(11)
C1 C2 1.5482(15)
C1 H1A 0.9900
C1 H1B 0.9900
C2 H2A 0.9900
C2 H2B 0.9900
C3 C9 1.5257(15)
C3 C4 1.5323(14)
C4 C5 1.5277(15)
C4 H4A 0.9900
C4 H4B 0.9900
C5 C6 1.5291(16)
C5 H5A 0.9900
C5 H5B 0.9900
C6 C7 1.5252(16)
C6 H6A 0.9900
C6 H6B 0.9900
C7 C8 1.5304(16)
C7 H7A 0.9900
C7 H7B 0.9900
C8 C9 1.5297(15)
C8 H8A 0.9900
C8 H8B 0.9900
C9 H9A 0.9900
C9 H9B 0.9900
C10 C16 1.5239(15)
C10 C11 1.5324(15)
C11 C12 1.5300(16)
C11 H11A 0.9900
C11 H11B 0.9900
C12 C13 1.5269(18)
C12 H12A 0.9900
C12 H12B 0.9900
C13 C14 1.5226(18)
C13 H13A 0.9900
C13 H13B 0.9900
C14 C15 1.5295(17)
C14 H14A 0.9900
C14 H14B 0.9900
C15 C16 1.5339(16)
C15 H15A 0.9900
C15 H15B 0.9900
C16 H16A 0.9900
C16 H16B 0.9900
C17 H17A 0.9800
C17 H17B 0.9800
C17 H17C 0.9800
C18 H18A 0.9800
C18 H18B 0.9800
C18 H18C 0.9800
C19 H19A 0.9800
C19 H19B 0.9800
C19 H19C 0.9800
C20 H20A 0.9800
C20 H20B 0.9800
C20 H20C 0.9800

loop_
_geom_torsion_atom_site_label_1
_geom_torsion_atom_site_label_2
_geom_torsion_atom_site_label_3
_geom_torsion_atom_site_label_4
_geom_torsion
C17 Si1 O1 O2 -55.18(7)
C18 Si1 O1 O2 -173.18(6)
C1 Si1 O1 O2 68.42(7)
Si1 O1 O2 C3 -133.53(7)
C3 O3 O4 C10 145.77(8)
C10 O5 O6 Si2 -134.58(7)
C19 Si2 O6 O5 -49.76(7)
C20 Si2 O6 O5 -167.84(6)
C2 Si2 O6 O5 73.45(7)
O1 Si1 C1 C2 54.63(9)
C17 Si1 C1 C2 176.98(8)
C18 Si1 C1 C2 -57.11(9)
Si1 C1 C2 Si2 -175.53(5)
O6 Si2 C2 C1 54.63(9)
C19 Si2 C2 C1 176.39(8)
C20 Si2 C2 C1 -58.66(9)
O4 O3 C3 O2 68.86(9)
O4 O3 C3 C9 -171.46(7)
O4 O3 C3 C4 -44.60(10)
O1 O2 C3 O3 74.38(9)
O1 O2 C3 C9 -39.41(10)
O1 O2 C3 C4 -165.28(7)
O3 C3 C4 C5 -156.42(9)
O2 C3 C4 C5 84.21(10)
C9 C3 C4 C5 -38.01(13)
C3 C4 C5 C6 85.05(12)
C4 C5 C6 C7 -70.69(13)
C5 C6 C7 C8 53.62(14)
C6 C7 C8 C9 -71.30(13)
O3 C3 C9 C8 85.17(10)
O2 C3 C9 C8 -155.47(9)
C4 C3 C9 C8 -38.76(13)
C7 C8 C9 C3 86.52(12)
O3 O4 C10 O5 67.45(10)
O3 O4 C10 C16 -173.44(7)
O3 O4 C10 C11 -45.69(10)
O6 O5 C10 O4 68.14(10)
O6 O5 C10 C16 -45.67(10)
O6 O5 C10 C11 -171.59(7)
O4 C10 C11 C12 -144.56(10)
O5 C10 C11 C12 96.75(11)
C16 C10 C11 C12 -24.98(14)
C10 C11 C12 C13 80.74(13)
C11 C12 C13 C14 -77.66(13)
C12 C13 C14 C15 58.00(14)
C13 C14 C15 C16 -68.13(14)
O4 C10 C16 C15 76.39(11)
O5 C10 C16 C15 -164.90(9)
C11 C10 C16 C15 -48.43(13)
C14 C15 C16 C10 85.56(12)
